data_9007660
loop_
_publ_author_name
'Schonfeld, B.'
'Huang, J. J.'
'Moss, S. C.'

_publ_section_title
;
 Anisotropic mean-square displacements (MSD) in single crystals
 of 2H- and 3R-MoS2
 Note: 2H polytype, this is the most common in nature
;
_journal_issue 4
_journal_name_full 'Acta Crystallographica, Section B'
_journal_page_first 404
_journal_page_last 407
_journal_paper_doi 10.1107/S0108768183002645
_journal_volume 39
_journal_year 1983
_chemical_compound_source Synthetic
_chemical_formula_sum 'Mo S2'
_chemical_name_mineral Molybdenite
_space_group_IT_number 194
_symmetry_space_group_name_Hall '-P 6c 2c'
_symmetry_space_group_name_H-M 'P 63/m m c'
_cell_angle_alpha 90
_cell_angle_beta 90
_cell_angle_gamma 120
_cell_length_a 3.161
_cell_length_b 3.161
_cell_length_c 12.295
_cell_formula_units_Z 2
_cell_volume 106.392
_database_code_amcsd 0009788
_exptl_crystal_density_diffrn 4.997
_cod_database_code 9007660

loop_
_space_group_symop_operation_xyz
x,y,z
-x,-x+y,1/2+z
x,x-y,1/2-z
-x+y,-x,1/2-z
x-y,x,1/2+z
-y,-x,z
y,x,-z
y,-x+y,-z
-y,x-y,z
x-y,-y,1/2+z
-x+y,y,1/2-z
x,y,1/2-z
-x,-y,1/2+z
x,x-y,z
-x,-x+y,-z
x-y,x,-z
-x+y,-x,z
y,x,1/2+z
-y,-x,1/2-z
-y,x-y,1/2-z
y,-x+y,1/2+z
-x+y,y,z
x-y,-y,-z
-x,-y,-z

loop_
_atom_site_label
_atom_site_fract_x
_atom_site_fract_y
_atom_site_fract_z
Mo 0.33333 0.66667 0.25000
S 0.33333 0.66667 0.62750

loop_
_cod_related_entry_id
_cod_related_entry_database
_cod_related_entry_code
1 AMCSD 0009788
